data_8103536
loop_
_publ_author_name
'Brandstaetter, F.'

_publ_section_title
;
 Synthesis and crystal structure determination of Pb2 (U O2) (Te O3)3
;
_journal_name_full 'Zeitschrift fuer Kristallographie (149,1979-)'
_journal_page_first 193
_journal_page_last 200
_journal_volume 155
_journal_year 1981
_chemical_formula_sum 'O11 Pb2 Te3 U'
_chemical_name_systematic 'Pb2 (U O2) (Te O3)3'
_space_group_IT_number 14
_symmetry_space_group_name_Hall '-P 2yn'
_symmetry_space_group_name_H-M 'P 1 21/n 1'
_cell_angle_alpha 90
_cell_angle_beta 91.23
_cell_angle_gamma 90
_cell_formula_units_Z 4
_cell_length_a 11.605
_cell_length_b 13.389
_cell_length_c 6.981
_cell_volume 1084.453
_citation_journal_id_ASTM ZEKRDZ
_cod_data_source_file Brandstaetter_ZEKRDZ_1981_341.cif
_cod_data_source_block O11Pb2Te3U1
_cod_original_sg_symbol_Hall '-P 2ybc (x-z,y,z)'
_cod_original_formula_sum 'O11 Pb2 Te3 U1'
_cod_database_code 8103536

loop_
_symmetry_equiv_pos_as_xyz
x,y,z
-x+1/2,y+1/2,-z+1/2
-x,-y,-z
x-1/2,-y-1/2,z-1/2

loop_
_atom_site_label
_atom_site_type_symbol
_atom_site_fract_x
_atom_site_fract_y
_atom_site_fract_z
_atom_site_occupancy
_atom_site_U_iso_or_equiv
O6 O-2 0.0451 0.1285 0.0332 1 0.0
Te3 Te+4 0.07353 0.745 0.40704 1 0.0
Te1 Te+4 0.41357 0.76171 0.43221 1 0.0
O10 O-2 0.379 0.4766 0.1412 1 0.0
O9 O-2 0.1301 0.4635 0.1308 1 0.0
O4 O-2 0.9403 0.3216 0.0859 1 0.0
O5 O-2 0.4475 0.1077 0.0245 1 0.0
O3 O-2 0.5948 0.2137 0.2983 1 0.0
Te2 Te+4 0.75571 0.98229 0.78003 1 0.0
O1 O-2 0.7661 0.1591 0.0102 1 0.0
U1 U+6 0.25733 0.72025 0.89223 1 0.0
O7 O-2 0.2518 0.1511 0.3166 1 0.0
O8 O-2 0.0516 0.2002 0.4623 1 0.0
O11 O-2 0.7289 0.401 0.2271 1 0.0
Pb2 Pb+2 0.43834 0.00349 0.74333 1 0.0
Pb1 Pb+2 0.06306 0.95061 0.72689 1 0.0
O2 O-2 0.825 0.2207 0.3833 1 0.0
